data_4069445
loop_
_publ_author_name
'Barnea, Eyal'
'Majumder, Supriyo'
'Staples, Richard J.'
'Odom, Aaron L.'

_publ_section_title
;
 One-Step Route to 2,3-Diaminopyrroles Using a Titanium-Catalyzed
 Four-Component Coupling
;
_journal_issue 13
_journal_name_full Organometallics
_journal_page_first 3876
_journal_paper_doi 10.1021/om9001928
_journal_volume 28
_journal_year 2009
_chemical_formula_moiety 'C30 H35 N3'
_chemical_formula_sum 'C30 H35 N3'
_chemical_formula_weight 437.61
_space_group_IT_number 15
_symmetry_cell_setting monoclinic
_symmetry_Int_Tables_number 15
_symmetry_space_group_name_Hall '-C 2yc'
_symmetry_space_group_name_H-M 'C 1 2/c 1'
_atom_sites_solution_hydrogens geom
_atom_sites_solution_primary direct
_atom_sites_solution_secondary difmap
_audit_creation_method SHELXL-97
_cell_angle_alpha 90.00
_cell_angle_beta 117.753(2)
_cell_angle_gamma 90.00
_cell_formula_units_Z 8
_cell_length_a 43.9019(16)
_cell_length_b 6.2639(2)
_cell_length_c 20.9792(7)
_cell_measurement_reflns_used 1536
_cell_measurement_temperature 173(2)
_cell_measurement_theta_max 19.23
_cell_measurement_theta_min 2.19
_cell_volume 5105.5(3)
_computing_cell_refinement 'APEX2 (BRUKER, V2.1-0, 2006)'
_computing_data_collection 'COSMO (BRUKER, V2.0, 2006)'
_computing_data_reduction 'SAINT (BRUKER, V7.34A, 2006)'
_computing_molecular_graphics 'SHELXTL (Sheldrick, Acta Cryst. A64 2008, 112-122)'
_computing_publication_material 'SHELXTL (Sheldrick, Acta Cryst. A64 2008, 112-122)'
_computing_structure_refinement 'SHELXL (Sheldrick, Acta Cryst. A64 2008, 112-122)'
_computing_structure_solution 'SHELXS (Sheldrick, Acta Cryst. A64 2008, 112-122)'
_diffrn_ambient_temperature 173(2)
_diffrn_detector_area_resol_mean 836.6
_diffrn_measured_fraction_theta_full 1.000
_diffrn_measured_fraction_theta_max 1.000
_diffrn_measurement_device_type 'Bruker APEX-II CCD'
_diffrn_measurement_method '\w,and/f 0.5 deg'
_diffrn_radiation_monochromator graphite
_diffrn_radiation_probe x-ray
_diffrn_radiation_type MoK\a
_diffrn_radiation_wavelength 0.71073
_diffrn_reflns_av_R_equivalents 0.1453
_diffrn_reflns_av_sigmaI/netI 0.2119
_diffrn_reflns_limit_h_max 41
_diffrn_reflns_limit_h_min -52
_diffrn_reflns_limit_k_max 7
_diffrn_reflns_limit_k_min -5
_diffrn_reflns_limit_l_max 24
_diffrn_reflns_limit_l_min -24
_diffrn_reflns_number 16804
_diffrn_reflns_theta_full 25.00
_diffrn_reflns_theta_max 25.00
_diffrn_reflns_theta_min 1.94
_diffrn_source 'fine-focus sealed tube'
_exptl_absorpt_coefficient_mu 0.067
_exptl_absorpt_correction_T_max 0.9821
_exptl_absorpt_correction_T_min 0.9629
_exptl_absorpt_correction_type multi-scan
_exptl_absorpt_process_details SADABS
_exptl_crystal_colour yellow
_exptl_crystal_density_diffrn 1.139
_exptl_crystal_density_method 'not measured'
_exptl_crystal_description needle
_exptl_crystal_F_000 1888
_exptl_crystal_size_max 0.24
_exptl_crystal_size_mid 0.06
_exptl_crystal_size_min 0.04
_refine_diff_density_max 0.274
_refine_diff_density_min -0.378
_refine_diff_density_rms 0.053
_refine_ls_extinction_method none
_refine_ls_goodness_of_fit_ref 0.969
_refine_ls_hydrogen_treatment constr
_refine_ls_matrix_type full
_refine_ls_number_parameters 304
_refine_ls_number_reflns 4510
_refine_ls_number_restraints 0
_refine_ls_restrained_S_all 0.969
_refine_ls_R_factor_all 0.2298
_refine_ls_R_factor_gt 0.0675
_refine_ls_shift/su_max 0.001
_refine_ls_shift/su_mean 0.000
_refine_ls_structure_factor_coef Fsqd
_refine_ls_weighting_details 'calc w=1/[\s^2^(Fo^2^)+(0.0524P)^2^+0.0000P] where P=(Fo^2^+2Fc^2^)/3'
_refine_ls_weighting_scheme calc
_refine_ls_wR_factor_gt 0.1164
_refine_ls_wR_factor_ref 0.1682
_reflns_number_gt 1670
_reflns_number_total 4510
_reflns_threshold_expression >2sigma(I)
_cod_data_source_file om9001928_si_002.cif
_cod_data_source_block aoleb404b_0m
_cod_depositor_comments
;
The following automatic conversions were performed:

'_exptl_absorpt_correction_type' value 'Multi-scan' changed to
'multi-scan' according to
/home/saulius/struct/CIF-dictionaries/cif_core.dic dictionary named
'cif_core.dic' version 2.4.2 from 2011-04-26.

Automatic conversion script
Id: cif_fix_values 1715 2011-07-08 13:25:40Z adriana 
;
_cod_original_sg_symbol_H-M 'C 2/c'
_cod_database_code 4069445

loop_
_symmetry_equiv_pos_as_xyz
'x, y, z'
'-x, y, -z+1/2'
'x+1/2, y+1/2, z'
'-x+1/2, y+1/2, -z+1/2'
'-x, -y, -z'
'x, -y, z-1/2'
'-x+1/2, -y+1/2, -z'
'x+1/2, -y+1/2, z-1/2'

loop_
_atom_site_label
_atom_site_type_symbol
_atom_site_fract_x
_atom_site_fract_y
_atom_site_fract_z
_atom_site_U_iso_or_equiv
_atom_site_adp_type
_atom_site_occupancy
_atom_site_symmetry_multiplicity
_atom_site_calc_flag
_atom_site_refinement_flags
N1 N 0.10908(10) 0.4084(6) 0.43375(18) 0.0395(10) Uani 1 1 d .
N2 N 0.18252(9) 0.7163(5) 0.55676(17) 0.0401(10) Uani 1 1 d .
H2 H 0.1879 0.8304 0.5396 0.048 Uiso 1 1 calc R
N3 N 0.16771(9) 0.3638(5) 0.44490(17) 0.0403(10) Uani 1 1 d .
H3 H 0.1795 0.2533 0.4703 0.048 Uiso 1 1 calc R
C1 C 0.09441(11) 0.5333(7) 0.4672(2) 0.0306(11) Uani 1 1 d .
C2 C 0.11937(10) 0.6621(6) 0.51680(19) 0.0204(10) Uani 1 1 d .
C3 C 0.15049(11) 0.6146(6) 0.5152(2) 0.0314(11) Uani 1 1 d .
C4 C 0.14407(11) 0.4614(7) 0.4634(2) 0.0304(11) Uani 1 1 d .
C5 C 0.09108(11) 0.2482(7) 0.3779(2) 0.0296(11) Uani 1 1 d .
C6 C 0.10421(11) 0.0439(7) 0.3865(2) 0.0344(12) Uani 1 1 d .
H6 H 0.1250 0.0080 0.4279 0.041 Uiso 1 1 calc R
C7 C 0.08675(13) -0.1075(7) 0.3344(3) 0.0452(13) Uani 1 1 d .
H7 H 0.0959 -0.2479 0.3399 0.054 Uiso 1 1 calc R
C8 C 0.05669(14) -0.0589(8) 0.2751(3) 0.0492(14) Uani 1 1 d .
H8 H 0.0446 -0.1661 0.2404 0.059 Uiso 1 1 calc R
C9 C 0.04364(11) 0.1460(9) 0.2653(2) 0.0448(13) Uani 1 1 d .
H9 H 0.0230 0.1809 0.2232 0.054 Uiso 1 1 calc R
C10 C 0.06086(11) 0.3015(7) 0.3174(2) 0.0364(12) Uani 1 1 d .
H10 H 0.0519 0.4424 0.3115 0.044 Uiso 1 1 calc R
C11 C 0.05745(11) 0.5228(7) 0.4476(2) 0.0331(11) Uani 1 1 d .
C12 C 0.04184(12) 0.3348(7) 0.4518(2) 0.0411(12) Uani 1 1 d .
H12 H 0.0552 0.2082 0.4683 0.049 Uiso 1 1 calc R
C13 C 0.00691(14) 0.3286(9) 0.4322(2) 0.0555(15) Uani 1 1 d .
H13 H -0.0035 0.1992 0.4358 0.067 Uiso 1 1 calc R
C14 C -0.01249(13) 0.5113(11) 0.4077(3) 0.0624(17) Uani 1 1 d .
H14 H -0.0365 0.5067 0.3931 0.075 Uiso 1 1 calc R
C15 C 0.00245(13) 0.6993(9) 0.4043(2) 0.0526(14) Uani 1 1 d .
H15 H -0.0110 0.8257 0.3888 0.063 Uiso 1 1 calc R
C16 C 0.03727(12) 0.7062(8) 0.4232(2) 0.0416(12) Uani 1 1 d .
H16 H 0.0474 0.8367 0.4196 0.050 Uiso 1 1 calc R
C17 C 0.11399(10) 0.8120(7) 0.5639(2) 0.0333(11) Uani 1 1 d .
C18 C 0.09531(10) 0.7535(7) 0.5995(2) 0.0388(12) Uani 1 1 d .
H18 H 0.0860 0.6134 0.5930 0.047 Uiso 1 1 calc R
C19 C 0.08988(12) 0.8934(8) 0.6441(2) 0.0468(14) Uani 1 1 d .
H19 H 0.0769 0.8499 0.6675 0.056 Uiso 1 1 calc R
C20 C 0.10341(12) 1.0964(8) 0.6544(2) 0.0473(14) Uani 1 1 d .
H20 H 0.0999 1.1935 0.6851 0.057 Uiso 1 1 calc R
C21 C 0.12218(12) 1.1585(7) 0.6197(2) 0.0463(13) Uani 1 1 d .
H21 H 0.1315 1.2984 0.6266 0.056 Uiso 1 1 calc R
C22 C 0.12732(11) 1.0173(7) 0.5752(2) 0.0390(12) Uani 1 1 d .
H22 H 0.1403 1.0617 0.5518 0.047 Uiso 1 1 calc R
C23 C 0.20726(11) 0.6334(8) 0.6288(2) 0.0405(13) Uani 1 1 d .
C24 C 0.19364(12) 0.6731(8) 0.6828(2) 0.0603(15) Uani 1 1 d .
H24A H 0.1899 0.8265 0.6854 0.090 Uiso 1 1 calc R
H24B H 0.2104 0.6216 0.7305 0.090 Uiso 1 1 calc R
H24C H 0.1718 0.5969 0.6673 0.090 Uiso 1 1 calc R
C25 C 0.24047(11) 0.7542(8) 0.6513(2) 0.0686(16) Uani 1 1 d .
H25A H 0.2489 0.7299 0.6160 0.103 Uiso 1 1 calc R
H25B H 0.2577 0.7041 0.6988 0.103 Uiso 1 1 calc R
H25C H 0.2364 0.9071 0.6538 0.103 Uiso 1 1 calc R
C26 C 0.21371(12) 0.3956(7) 0.6260(2) 0.0627(16) Uani 1 1 d .
H26A H 0.1921 0.3171 0.6110 0.094 Uiso 1 1 calc R
H26B H 0.2307 0.3467 0.6738 0.094 Uiso 1 1 calc R
H26C H 0.2224 0.3699 0.5913 0.094 Uiso 1 1 calc R
C27 C 0.17366(12) 0.4387(7) 0.3845(2) 0.0416(13) Uani 1 1 d .
C28 C 0.18184(12) 0.6780(7) 0.3920(2) 0.0594(15) Uani 1 1 d .
H28A H 0.1633 0.7561 0.3954 0.089 Uiso 1 1 calc R
H28B H 0.1839 0.7278 0.3499 0.089 Uiso 1 1 calc R
H28C H 0.2036 0.7031 0.4357 0.089 Uiso 1 1 calc R
C29 C 0.20477(11) 0.3155(8) 0.3908(2) 0.0634(15) Uani 1 1 d .
H29A H 0.2244 0.3421 0.4382 0.095 Uiso 1 1 calc R
H29B H 0.2105 0.3626 0.3531 0.095 Uiso 1 1 calc R
H29C H 0.1995 0.1625 0.3853 0.095 Uiso 1 1 calc R
C30 C 0.14283(12) 0.3931(7) 0.3116(2) 0.0574(15) Uani 1 1 d .
H30A H 0.1384 0.2392 0.3064 0.086 Uiso 1 1 calc R
H30B H 0.1477 0.4434 0.2731 0.086 Uiso 1 1 calc R
H30C H 0.1225 0.4676 0.3085 0.086 Uiso 1 1 calc R

loop_
_atom_site_aniso_label
_atom_site_aniso_U_11
_atom_site_aniso_U_22
_atom_site_aniso_U_33
_atom_site_aniso_U_23
_atom_site_aniso_U_13
_atom_site_aniso_U_12
N1 0.043(3) 0.043(3) 0.036(2) -0.0009(19) 0.020(2) -0.001(2)
N2 0.040(2) 0.036(2) 0.037(2) 0.0007(19) 0.012(2) -0.015(2)
N3 0.046(3) 0.047(3) 0.040(2) 0.0072(19) 0.030(2) 0.012(2)
C1 0.033(3) 0.032(3) 0.035(3) 0.006(2) 0.023(3) 0.005(2)
C2 0.024(3) 0.018(3) 0.021(2) -0.0079(19) 0.012(2) -0.008(2)
C3 0.033(3) 0.033(3) 0.026(3) -0.005(2) 0.011(2) -0.007(2)
C4 0.026(3) 0.037(3) 0.030(3) -0.001(2) 0.014(2) -0.002(2)
C5 0.028(3) 0.037(3) 0.025(3) -0.005(2) 0.014(2) -0.004(2)
C6 0.041(3) 0.030(3) 0.034(3) 0.002(2) 0.018(3) -0.002(3)
C7 0.055(4) 0.042(3) 0.045(3) -0.004(3) 0.029(3) -0.005(3)
C8 0.057(4) 0.050(4) 0.048(3) -0.013(3) 0.030(3) -0.012(3)
C9 0.035(3) 0.071(4) 0.028(3) -0.003(3) 0.014(3) -0.007(3)
C10 0.041(3) 0.043(3) 0.031(3) 0.006(2) 0.022(3) 0.006(3)
C11 0.036(3) 0.039(3) 0.024(3) -0.008(2) 0.014(2) -0.007(3)
C12 0.049(4) 0.038(3) 0.043(3) -0.008(2) 0.028(3) -0.007(3)
C13 0.052(4) 0.079(5) 0.048(3) -0.021(3) 0.033(3) -0.032(4)
C14 0.033(4) 0.104(5) 0.049(4) -0.026(4) 0.017(3) -0.010(4)
C15 0.040(4) 0.076(5) 0.036(3) -0.009(3) 0.013(3) 0.008(3)
C16 0.036(3) 0.052(4) 0.034(3) -0.004(2) 0.014(3) 0.001(3)
C17 0.025(3) 0.043(3) 0.028(3) 0.000(2) 0.009(2) -0.003(2)
C18 0.040(3) 0.041(3) 0.037(3) 0.003(2) 0.019(3) -0.003(2)
C19 0.048(3) 0.058(4) 0.041(3) -0.010(3) 0.026(3) -0.004(3)
C20 0.046(3) 0.054(4) 0.040(3) -0.013(3) 0.018(3) 0.007(3)
C21 0.056(4) 0.038(3) 0.048(3) -0.004(3) 0.028(3) 0.002(3)
C22 0.038(3) 0.039(3) 0.039(3) 0.001(2) 0.016(3) -0.007(3)
C23 0.033(3) 0.053(4) 0.032(3) -0.005(2) 0.013(3) -0.005(3)
C24 0.059(4) 0.077(4) 0.040(3) 0.000(3) 0.020(3) 0.008(3)
C25 0.039(3) 0.094(5) 0.064(4) -0.010(3) 0.016(3) -0.024(3)
C26 0.062(4) 0.059(4) 0.045(3) 0.002(3) 0.006(3) 0.013(3)
C27 0.038(3) 0.053(4) 0.044(3) -0.003(2) 0.028(3) -0.003(3)
C28 0.072(4) 0.057(4) 0.069(4) -0.003(3) 0.049(3) -0.010(3)
C29 0.060(4) 0.074(4) 0.079(4) 0.001(3) 0.051(3) 0.011(3)
C30 0.066(4) 0.073(4) 0.042(3) -0.001(3) 0.033(3) -0.006(3)

loop_
_atom_type_symbol
_atom_type_description
_atom_type_scat_dispersion_real
_atom_type_scat_dispersion_imag
_atom_type_scat_source
C C 0.0033 0.0016 'International Tables Vol C Tables 4.2.6.8 and 6.1.1.4'
H H 0.0000 0.0000 'International Tables Vol C Tables 4.2.6.8 and 6.1.1.4'
N N 0.0061 0.0033 'International Tables Vol C Tables 4.2.6.8 and 6.1.1.4'

loop_
_geom_angle_atom_site_label_1
_geom_angle_atom_site_label_2
_geom_angle_atom_site_label_3
_geom_angle
C1 N1 C4 108.2(3)
C1 N1 C5 125.8(4)
C4 N1 C5 126.1(4)
C3 N2 C23 121.0(3)
C3 N2 H2 119.5
C23 N2 H2 119.5
C4 N3 C27 123.0(3)
C4 N3 H3 118.5
C27 N3 H3 118.5
C2 C1 N1 108.6(4)
C2 C1 C11 128.6(4)
N1 C1 C11 122.7(4)
C1 C2 C3 107.4(3)
C1 C2 C17 124.7(4)
C3 C2 C17 127.9(4)
C4 C3 C2 108.7(4)
C4 C3 N2 125.4(4)
C2 C3 N2 125.8(4)
C3 C4 N1 107.1(4)
C3 C4 N3 127.9(4)
N1 C4 N3 124.9(4)
C6 C5 C10 120.5(4)
C6 C5 N1 119.6(4)
C10 C5 N1 119.9(4)
C7 C6 C5 119.3(4)
C7 C6 H6 120.3
C5 C6 H6 120.3
C8 C7 C6 121.0(5)
C8 C7 H7 119.5
C6 C7 H7 119.5
C7 C8 C9 120.2(5)
C7 C8 H8 119.9
C9 C8 H8 119.9
C8 C9 C10 119.7(4)
C8 C9 H9 120.1
C10 C9 H9 120.1
C5 C10 C9 119.2(4)
C5 C10 H10 120.4
C9 C10 H10 120.4
C12 C11 C16 118.3(4)
C12 C11 C1 122.1(4)
C16 C11 C1 119.6(4)
C11 C12 C13 121.0(5)
C11 C12 H12 119.5
C13 C12 H12 119.5
C14 C13 C12 119.5(5)
C14 C13 H13 120.2
C12 C13 H13 120.2
C15 C14 C13 120.5(5)
C15 C14 H14 119.7
C13 C14 H14 119.7
C14 C15 C16 120.2(5)
C14 C15 H15 119.9
C16 C15 H15 119.9
C15 C16 C11 120.4(5)
C15 C16 H16 119.8
C11 C16 H16 119.8
C22 C17 C18 117.3(4)
C22 C17 C2 121.6(4)
C18 C17 C2 121.0(4)
C19 C18 C17 121.8(4)
C19 C18 H18 119.1
C17 C18 H18 119.1
C20 C19 C18 119.6(4)
C20 C19 H19 120.2
C18 C19 H19 120.2
C19 C20 C21 119.7(4)
C19 C20 H20 120.1
C21 C20 H20 120.1
C22 C21 C20 120.0(5)
C22 C21 H21 120.0
C20 C21 H21 120.0
C21 C22 C17 121.5(4)
C21 C22 H22 119.3
C17 C22 H22 119.3
N2 C23 C25 106.6(4)
N2 C23 C26 111.3(3)
C25 C23 C26 109.4(4)
N2 C23 C24 110.2(4)
C25 C23 C24 109.9(4)
C26 C23 C24 109.4(4)
C23 C24 H24A 109.5
C23 C24 H24B 109.5
H24A C24 H24B 109.5
C23 C24 H24C 109.5
H24A C24 H24C 109.5
H24B C24 H24C 109.5
C23 C25 H25A 109.5
C23 C25 H25B 109.5
H25A C25 H25B 109.5
C23 C25 H25C 109.5
H25A C25 H25C 109.5
H25B C25 H25C 109.5
C23 C26 H26A 109.5
C23 C26 H26B 109.5
H26A C26 H26B 109.5
C23 C26 H26C 109.5
H26A C26 H26C 109.5
H26B C26 H26C 109.5
N3 C27 C29 105.8(4)
N3 C27 C30 111.7(3)
C29 C27 C30 109.6(4)
N3 C27 C28 110.3(3)
C29 C27 C28 109.3(4)
C30 C27 C28 110.1(4)
C27 C28 H28A 109.5
C27 C28 H28B 109.5
H28A C28 H28B 109.5
C27 C28 H28C 109.5
H28A C28 H28C 109.5
H28B C28 H28C 109.5
C27 C29 H29A 109.5
C27 C29 H29B 109.5
H29A C29 H29B 109.5
C27 C29 H29C 109.5
H29A C29 H29C 109.5
H29B C29 H29C 109.5
C27 C30 H30A 109.5
C27 C30 H30B 109.5
H30A C30 H30B 109.5
C27 C30 H30C 109.5
H30A C30 H30C 109.5
H30B C30 H30C 109.5

loop_
_geom_bond_atom_site_label_1
_geom_bond_atom_site_label_2
_geom_bond_distance
N1 C1 1.393(5)
N1 C4 1.403(5)
N1 C5 1.464(5)
N2 C3 1.415(5)
N2 C23 1.484(5)
N2 H2 0.8800
N3 C4 1.406(5)
N3 C27 1.485(5)
N3 H3 0.8800
C1 C2 1.368(5)
C1 C11 1.478(5)
C2 C3 1.413(5)
C2 C17 1.460(5)
C3 C4 1.378(5)
C5 C6 1.381(5)
C5 C10 1.383(5)
C6 C7 1.380(5)
C6 H6 0.9500
C7 C8 1.361(6)
C7 H7 0.9500
C8 C9 1.381(6)
C8 H8 0.9500
C9 C10 1.395(5)
C9 H9 0.9500
C10 H10 0.9500
C11 C12 1.386(5)
C11 C16 1.395(5)
C12 C13 1.391(6)
C12 H12 0.9500
C13 C14 1.375(6)
C13 H13 0.9500
C14 C15 1.367(6)
C14 H14 0.9500
C15 C16 1.389(6)
C15 H15 0.9500
C16 H16 0.9500
C17 C22 1.387(5)
C17 C18 1.392(5)
C18 C19 1.381(5)
C18 H18 0.9500
C19 C20 1.377(6)
C19 H19 0.9500
C20 C21 1.384(5)
C20 H20 0.9500
C21 C22 1.379(5)
C21 H21 0.9500
C22 H22 0.9500
C23 C25 1.510(5)
C23 C26 1.522(6)
C23 C24 1.529(5)
C24 H24A 0.9800
C24 H24B 0.9800
C24 H24C 0.9800
C25 H25A 0.9800
C25 H25B 0.9800
C25 H25C 0.9800
C26 H26A 0.9800
C26 H26B 0.9800
C26 H26C 0.9800
C27 C29 1.519(5)
C27 C30 1.524(5)
C27 C28 1.532(6)
C28 H28A 0.9800
C28 H28B 0.9800
C28 H28C 0.9800
C29 H29A 0.9800
C29 H29B 0.9800
C29 H29C 0.9800
C30 H30A 0.9800
C30 H30B 0.9800
C30 H30C 0.9800

loop_
_geom_torsion_atom_site_label_1
_geom_torsion_atom_site_label_2
_geom_torsion_atom_site_label_3
_geom_torsion_atom_site_label_4
_geom_torsion
C4 N1 C1 C2 -0.1(4)
C5 N1 C1 C2 179.4(4)
C4 N1 C1 C11 178.4(4)
C5 N1 C1 C11 -2.2(6)
N1 C1 C2 C3 -0.9(4)
C11 C1 C2 C3 -179.2(4)
N1 C1 C2 C17 -178.4(4)
C11 C1 C2 C17 3.3(7)
C1 C2 C3 C4 1.6(5)
C17 C2 C3 C4 179.0(4)
C1 C2 C3 N2 178.0(4)
C17 C2 C3 N2 -4.6(7)
C23 N2 C3 C4 -93.7(5)
C23 N2 C3 C2 90.4(5)
C2 C3 C4 N1 -1.6(5)
N2 C3 C4 N1 -178.1(4)
C2 C3 C4 N3 -178.3(4)
N2 C3 C4 N3 5.3(7)
C1 N1 C4 C3 1.0(5)
C5 N1 C4 C3 -178.4(4)
C1 N1 C4 N3 177.8(3)
C5 N1 C4 N3 -1.6(6)
C27 N3 C4 C3 -95.8(5)
C27 N3 C4 N1 88.1(5)
C1 N1 C5 C6 -127.4(4)
C4 N1 C5 C6 51.9(6)
C1 N1 C5 C10 51.7(5)
C4 N1 C5 C10 -129.0(4)
C10 C5 C6 C7 -0.4(6)
N1 C5 C6 C7 178.7(4)
C5 C6 C7 C8 -0.7(6)
C6 C7 C8 C9 1.9(7)
C7 C8 C9 C10 -2.0(6)
C6 C5 C10 C9 0.3(6)
N1 C5 C10 C9 -178.8(4)
C8 C9 C10 C5 0.9(6)
C2 C1 C11 C12 -123.5(5)
N1 C1 C11 C12 58.4(5)
C2 C1 C11 C16 57.2(6)
N1 C1 C11 C16 -120.9(4)
C16 C11 C12 C13 0.1(6)
C1 C11 C12 C13 -179.3(4)
C11 C12 C13 C14 0.6(6)
C12 C13 C14 C15 -1.7(7)
C13 C14 C15 C16 2.2(7)
C14 C15 C16 C11 -1.5(6)
C12 C11 C16 C15 0.4(6)
C1 C11 C16 C15 179.7(4)
C1 C2 C17 C22 -136.0(4)
C3 C2 C17 C22 47.1(6)
C1 C2 C17 C18 44.3(6)
C3 C2 C17 C18 -132.6(4)
C22 C17 C18 C19 0.5(6)
C2 C17 C18 C19 -179.8(4)
C17 C18 C19 C20 -0.5(7)
C18 C19 C20 C21 0.3(7)
C19 C20 C21 C22 -0.1(7)
C20 C21 C22 C17 0.1(7)
C18 C17 C22 C21 -0.3(6)
C2 C17 C22 C21 180.0(4)
C3 N2 C23 C25 170.3(4)
C3 N2 C23 C26 51.0(5)
C3 N2 C23 C24 -70.6(5)
C4 N3 C27 C29 170.9(4)
C4 N3 C27 C30 -69.9(5)
C4 N3 C27 C28 52.9(5)

loop_
_cod_related_entry_id
_cod_related_entry_database
_cod_related_entry_code
1 ChemSpider 30659737
